data_4114708
loop_
_publ_author_name
'Svilen Bobev'
'Slavi C. Sevov'

_publ_section_title
;
 Naked Clusters of 56 Tin Atoms in the Solid State
;
_journal_name_full 'Journal of the American Chemical Society'
_journal_page_first 3359
_journal_page_last 3365
_journal_paper_doi 10.1021/ja012549j
_journal_volume 124
_journal_year 2002
_chemical_formula_moiety Ba16Na204Sn322.38
_chemical_formula_sum 'Ba16 Na204 Sn322.38'
_chemical_formula_weight 45150.68
_chemical_name_common Ba16Na204Sn322.38
_chemical_name_systematic
;
 ?
;
_space_group_IT_number 216
_symmetry_cell_setting cubic
_symmetry_space_group_name_Hall 'F -4 2 3'
_symmetry_space_group_name_H-M 'F -4 3 m'
_atom_sites_solution_hydrogens geom
_atom_sites_solution_primary direct
_atom_sites_solution_secondary difmap
_audit_creation_method SHELXL-97
_cell_angle_alpha 90.00
_cell_angle_beta 90.00
_cell_angle_gamma 90.00
_cell_formula_units_Z 1
_cell_length_a 25.0534(9)
_cell_length_b 25.0534(9)
_cell_length_c 25.0534(9)
_cell_measurement_reflns_used 9607
_cell_measurement_temperature 100(10)
_cell_measurement_theta_max 28.10
_cell_measurement_theta_min 2.29
_cell_volume 15725.3(10)
_computing_cell_refinement 'Bruker SMART APEX CCD'
_computing_data_collection 'Bruker SMART APEX CCD'
_computing_data_reduction 'Bruker SAINT'
_computing_molecular_graphics 'SHELXTL (Siemens, 1994)'
_computing_publication_material 'SHELXTL (Siemens, 1994)'
_computing_structure_refinement 'SHELXL-97 (Sheldrick, 1997)'
_computing_structure_solution 'SHELXS-97 (Sheldrick, 1990)'
_diffrn_ambient_temperature 293(2)
_diffrn_measured_fraction_theta_full 1.000
_diffrn_measured_fraction_theta_max 1.000
_diffrn_measurement_device_type 'Bruker SMART APEX CCD'
_diffrn_measurement_method omega
_diffrn_radiation_monochromator graphite
_diffrn_radiation_source 'fine-focus sealed tube'
_diffrn_radiation_type MoK\a
_diffrn_radiation_wavelength 0.71073
_diffrn_reflns_av_R_equivalents 0.0621
_diffrn_reflns_av_sigmaI/netI 0.0240
_diffrn_reflns_limit_h_max 33
_diffrn_reflns_limit_h_min -33
_diffrn_reflns_limit_k_max 33
_diffrn_reflns_limit_k_min -28
_diffrn_reflns_limit_l_max 33
_diffrn_reflns_limit_l_min -33
_diffrn_reflns_number 35957
_diffrn_reflns_theta_full 28.34
_diffrn_reflns_theta_max 28.34
_diffrn_reflns_theta_min 1.41
_exptl_absorpt_coefficient_mu 13.658
_exptl_absorpt_correction_T_max 0.3421
_exptl_absorpt_correction_T_min 0.2910
_exptl_absorpt_correction_type empirical
_exptl_absorpt_process_details 'SADABS emprirical ellipsoidal model'
_exptl_crystal_colour grey-metallic
_exptl_crystal_density_diffrn 4.768
_exptl_crystal_description bar
_exptl_crystal_F_000 19259
_exptl_crystal_size_max 0.12
_exptl_crystal_size_mid 0.12
_exptl_crystal_size_min 0.10
_refine_diff_density_max 4.583
_refine_diff_density_min -2.390
_refine_diff_density_rms 0.416
_refine_ls_abs_structure_details 'Flack H D (1983), Acta Cryst. A39, 876-881'
_refine_ls_abs_structure_Flack 0.00(12)
_refine_ls_extinction_method none
_refine_ls_goodness_of_fit_ref 1.187
_refine_ls_hydrogen_treatment mixed
_refine_ls_matrix_type full
_refine_ls_number_parameters 95
_refine_ls_number_reflns 1957
_refine_ls_number_restraints 0
_refine_ls_restrained_S_all 1.187
_refine_ls_R_factor_all 0.0454
_refine_ls_R_factor_gt 0.0412
_refine_ls_shift/su_max 0.000
_refine_ls_shift/su_mean 0.000
_refine_ls_structure_factor_coef Fsqd
_refine_ls_weighting_details 'calc w=1/[\s^2^(Fo^2^)+(0.0969P)^2^+259.6175P] where P=(Fo^2^+2Fc^2^)/3'
_refine_ls_weighting_scheme calc
_refine_ls_wR_factor_gt 0.1211
_refine_ls_wR_factor_ref 0.1422
_reflns_number_gt 1872
_reflns_number_total 1957
_reflns_threshold_expression >2sigma(I)
_cod_data_source_file ja012549j_3.cif
_cod_data_source_block "'CCD(lowT)'"
_cod_database_code 4114708

loop_
_symmetry_equiv_pos_as_xyz
'x, y, z'
'-x, -y, z'
'-x, y, -z'
'x, -y, -z'
'z, x, y'
'z, -x, -y'
'-z, -x, y'
'-z, x, -y'
'y, z, x'
'-y, z, -x'
'y, -z, -x'
'-y, -z, x'
'y, x, z'
'-y, -x, z'
'y, -x, -z'
'-y, x, -z'
'x, z, y'
'-x, z, -y'
'-x, -z, y'
'x, -z, -y'
'z, y, x'
'z, -y, -x'
'-z, y, -x'
'-z, -y, x'
'x, y+1/2, z+1/2'
'-x, -y+1/2, z+1/2'
'-x, y+1/2, -z+1/2'
'x, -y+1/2, -z+1/2'
'z, x+1/2, y+1/2'
'z, -x+1/2, -y+1/2'
'-z, -x+1/2, y+1/2'
'-z, x+1/2, -y+1/2'
'y, z+1/2, x+1/2'
'-y, z+1/2, -x+1/2'
'y, -z+1/2, -x+1/2'
'-y, -z+1/2, x+1/2'
'y, x+1/2, z+1/2'
'-y, -x+1/2, z+1/2'
'y, -x+1/2, -z+1/2'
'-y, x+1/2, -z+1/2'
'x, z+1/2, y+1/2'
'-x, z+1/2, -y+1/2'
'-x, -z+1/2, y+1/2'
'x, -z+1/2, -y+1/2'
'z, y+1/2, x+1/2'
'z, -y+1/2, -x+1/2'
'-z, y+1/2, -x+1/2'
'-z, -y+1/2, x+1/2'
'x+1/2, y, z+1/2'
'-x+1/2, -y, z+1/2'
'-x+1/2, y, -z+1/2'
'x+1/2, -y, -z+1/2'
'z+1/2, x, y+1/2'
'z+1/2, -x, -y+1/2'
'-z+1/2, -x, y+1/2'
'-z+1/2, x, -y+1/2'
'y+1/2, z, x+1/2'
'-y+1/2, z, -x+1/2'
'y+1/2, -z, -x+1/2'
'-y+1/2, -z, x+1/2'
'y+1/2, x, z+1/2'
'-y+1/2, -x, z+1/2'
'y+1/2, -x, -z+1/2'
'-y+1/2, x, -z+1/2'
'x+1/2, z, y+1/2'
'-x+1/2, z, -y+1/2'
'-x+1/2, -z, y+1/2'
'x+1/2, -z, -y+1/2'
'z+1/2, y, x+1/2'
'z+1/2, -y, -x+1/2'
'-z+1/2, y, -x+1/2'
'-z+1/2, -y, x+1/2'
'x+1/2, y+1/2, z'
'-x+1/2, -y+1/2, z'
'-x+1/2, y+1/2, -z'
'x+1/2, -y+1/2, -z'
'z+1/2, x+1/2, y'
'z+1/2, -x+1/2, -y'
'-z+1/2, -x+1/2, y'
'-z+1/2, x+1/2, -y'
'y+1/2, z+1/2, x'
'-y+1/2, z+1/2, -x'
'y+1/2, -z+1/2, -x'
'-y+1/2, -z+1/2, x'
'y+1/2, x+1/2, z'
'-y+1/2, -x+1/2, z'
'y+1/2, -x+1/2, -z'
'-y+1/2, x+1/2, -z'
'x+1/2, z+1/2, y'
'-x+1/2, z+1/2, -y'
'-x+1/2, -z+1/2, y'
'x+1/2, -z+1/2, -y'
'z+1/2, y+1/2, x'
'z+1/2, -y+1/2, -x'
'-z+1/2, y+1/2, -x'
'-z+1/2, -y+1/2, x'

loop_
_atom_site_label
_atom_site_type_symbol
_atom_site_fract_x
_atom_site_fract_y
_atom_site_fract_z
_atom_site_U_iso_or_equiv
_atom_site_adp_type
_atom_site_occupancy
_atom_site_symmetry_multiplicity
_atom_site_calc_flag
_atom_site_refinement_flags
Sn1 Sn 0.04897(5) 0.04897(5) 0.04897(5) 0.0177(4) Uani 1 6 d S
Sn2 Sn 0.82096(5) 0.82096(5) 0.82096(5) 0.0333(6) Uani 1 6 d S
Sn3 Sn 0.04065(3) 0.04065(3) 0.16353(5) 0.0181(3) Uani 1 2 d S
Sn4 Sn 0.11107(4) 0.11107(4) 0.75578(6) 0.0295(3) Uani 1 2 d S
Sn5 Sn 0.49850(4) 0.21642(3) 0.63518(3) 0.0239(2) Uani 1 1 d .
Sn6 Sn 0.57645(13) 0.57645(13) 0.57645(13) 0.052(2) Uani 0.522(16) 6 d SP
Sn7A Sn 0.45944(9) 0.45944(9) 0.37864(15) 0.0483(11) Uani 0.739(15) 2 d SP
Sn7B Sn 0.0576(7) 0.4733(6) 0.1092(7) 0.0483(11) Uani 0.131(7) 1 d P
Sn8 Sn 0.19666(17) 0.19666(17) 0.19666(17) 0.223(15) Uani 0.66(4) 6 d SP
Sn9 Sn 0.30390(18) 0.30390(18) 0.30390(18) 0.34(2) Uani 0.84(6) 6 d SP
Sn10 Sn 0.2464(16) 0.3000(3) 0.1713(4) 0.29(2) Uani 0.187(13) 1 d P
Ba1 Ba 0.90395(4) 0.90395(4) 0.90395(4) 0.0230(4) Uani 1 6 d S
Na1 Na 0.5000 0.5000 0.5000 0.005(3) Uani 1 24 d S
Na2 Na 0.6848(10) 0.6848(10) 0.6848(10) 0.106(14) Uani 1 6 d S
Na3 Na 0.1303(5) 0.1303(5) 0.1303(5) 0.044(4) Uani 1 6 d S
Na4 Na 0.2759(8) 0.0000 0.0000 0.19(2) Uani 1 4 d S
Na5 Na 0.5830(6) 0.2500 0.2500 0.042(3) Uani 1 4 d S
Na6 Na 0.0623(10) 0.2500 0.2500 0.062(5) Uani 1 4 d S
Na7 Na 0.1020(3) 0.1020(3) 0.2833(4) 0.039(2) Uani 1 2 d S
Na8 Na 0.1543(4) 0.1543(4) 0.5319(5) 0.059(3) Uani 1 2 d S

loop_
_atom_site_aniso_label
_atom_site_aniso_U_11
_atom_site_aniso_U_22
_atom_site_aniso_U_33
_atom_site_aniso_U_23
_atom_site_aniso_U_13
_atom_site_aniso_U_12
Sn1 0.0177(4) 0.0177(4) 0.0177(4) 0.0003(4) 0.0003(4) 0.0003(4)
Sn2 0.0333(6) 0.0333(6) 0.0333(6) -0.0094(5) -0.0094(5) -0.0094(5)
Sn3 0.0175(3) 0.0175(3) 0.0191(5) -0.0002(3) -0.0002(3) 0.0020(4)
Sn4 0.0307(5) 0.0307(5) 0.0270(7) 0.0098(4) 0.0098(4) 0.0021(5)
Sn5 0.0292(4) 0.0211(4) 0.0213(4) -0.0059(3) 0.0008(4) 0.0021(3)
Sn6 0.052(2) 0.052(2) 0.052(2) -0.0141(14) -0.0141(14) -0.0141(14)
Sn7A 0.0561(16) 0.0561(16) 0.0328(15) -0.0082(8) -0.0082(8) -0.0087(19)
Sn7B 0.0561(16) 0.0561(16) 0.0328(15) -0.0082(8) -0.0082(8) -0.0087(19)
Sn8 0.223(15) 0.223(15) 0.223(15) -0.107(7) -0.107(7) -0.107(7)
Sn9 0.34(2) 0.34(2) 0.34(2) -0.164(11) -0.164(11) -0.164(11)
Sn10 0.84(6) 0.007(4) 0.019(4) -0.006(2) -0.054(12) -0.028(10)
Ba1 0.0230(4) 0.0230(4) 0.0230(4) -0.0042(4) -0.0042(4) -0.0042(4)
Na1 0.005(3) 0.005(3) 0.005(3) 0.000 0.000 0.000
Na2 0.106(14) 0.106(14) 0.106(14) 0.078(16) 0.078(16) 0.078(16)
Na3 0.044(4) 0.044(4) 0.044(4) 0.008(5) 0.008(5) 0.008(5)
Na4 0.030(10) 0.28(4) 0.28(4) -0.21(4) 0.000 0.000
Na5 0.051(8) 0.037(4) 0.037(4) -0.005(6) 0.000 0.000
Na6 0.127(17) 0.029(4) 0.029(4) -0.015(6) 0.000 0.000
Na7 0.041(3) 0.041(3) 0.035(5) -0.012(3) -0.012(3) 0.001(4)
Na8 0.060(5) 0.060(5) 0.057(7) -0.005(5) -0.005(5) 0.032(6)

loop_
_atom_type_symbol
_atom_type_description
_atom_type_scat_dispersion_real
_atom_type_scat_dispersion_imag
_atom_type_scat_source
Na Na 0.0362 0.0249 'International Tables Vol C Tables 4.2.6.8 and 6.1.1.4'
Sn Sn -0.6537 1.4246 'International Tables Vol C Tables 4.2.6.8 and 6.1.1.4'
Ba Ba -0.3244 2.2819 'International Tables Vol C Tables 4.2.6.8 and 6.1.1.4'

loop_
_geom_angle_atom_site_label_1
_geom_angle_atom_site_label_2
_geom_angle_atom_site_label_3
_geom_angle
_geom_angle_site_symmetry_1
_geom_angle_site_symmetry_3
Sn3 Sn1 Sn3 97.96(5) . 5
Sn3 Sn1 Sn3 97.96(5) . 9
Sn3 Sn1 Sn3 97.96(5) 5 9
Sn3 Sn1 Na3 60.60(4) . .
Sn3 Sn1 Na3 60.60(4) 5 .
Sn3 Sn1 Na3 60.60(4) 9 .
Sn3 Sn1 Ba1 70.256(13) . 3_646
Sn3 Sn1 Ba1 70.257(13) 5 3_646
Sn3 Sn1 Ba1 161.20(7) 9 3_646
Na3 Sn1 Ba1 100.60(3) . 3_646
Sn3 Sn1 Ba1 161.20(7) . 2_664
Sn3 Sn1 Ba1 70.257(13) 5 2_664
Sn3 Sn1 Ba1 70.257(13) 9 2_664
Na3 Sn1 Ba1 100.60(3) . 2_664
Ba1 Sn1 Ba1 116.693(19) 3_646 2_664
Sn3 Sn1 Ba1 70.256(13) . 4_466
Sn3 Sn1 Ba1 161.20(7) 5 4_466
Sn3 Sn1 Ba1 70.256(13) 9 4_466
Na3 Sn1 Ba1 100.60(3) . 4_466
Ba1 Sn1 Ba1 116.692(19) 3_646 4_466
Ba1 Sn1 Ba1 116.692(19) 2_664 4_466
Sn4 Sn2 Sn4 108.32(5) 10_656 2_665
Sn4 Sn2 Sn4 108.32(5) 10_656 6_566
Sn4 Sn2 Sn4 108.32(5) 2_665 6_566
Sn4 Sn2 Na2 59.3(6) 10_656 51_656
Sn4 Sn2 Na2 125.82(3) 2_665 51_656
Sn4 Sn2 Na2 125.82(3) 6_566 51_656
Sn4 Sn2 Na2 125.82(3) 10_656 74_665
Sn4 Sn2 Na2 59.3(6) 2_665 74_665
Sn4 Sn2 Na2 125.82(3) 6_566 74_665
Na2 Sn2 Na2 85.0(9) 51_656 74_665
Sn4 Sn2 Na2 125.82(3) 10_656 28_566
Sn4 Sn2 Na2 125.82(3) 2_665 28_566
Sn4 Sn2 Na2 59.3(6) 6_566 28_566
Na2 Sn2 Na2 85.0(9) 51_656 28_566
Na2 Sn2 Na2 85.0(9) 74_665 28_566
Sn4 Sn2 Na5 66.89(9) 10_656 50_665
Sn4 Sn2 Na5 66.89(9) 2_665 50_665
Sn4 Sn2 Na5 170.4(2) 6_566 50_665
Na2 Sn2 Na5 59.86(17) 51_656 50_665
Na2 Sn2 Na5 59.86(17) 74_665 50_665
Na2 Sn2 Na5 130.3(6) 28_566 50_665
Sn4 Sn2 Na5 66.89(9) 10_656 34_656
Sn4 Sn2 Na5 170.4(2) 2_665 34_656
Sn4 Sn2 Na5 66.89(9) 6_566 34_656
Na2 Sn2 Na5 59.86(17) 51_656 34_656
Na2 Sn2 Na5 130.3(6) 74_665 34_656
Na2 Sn2 Na5 59.86(17) 28_566 34_656
Na5 Sn2 Na5 116.46(12) 50_665 34_656
Sn4 Sn2 Na5 170.4(2) 10_656 78_566
Sn4 Sn2 Na5 66.89(9) 2_665 78_566
Sn4 Sn2 Na5 66.89(9) 6_566 78_566
Na2 Sn2 Na5 130.3(6) 51_656 78_566
Na2 Sn2 Na5 59.86(17) 74_665 78_566
Na2 Sn2 Na5 59.86(17) 28_566 78_566
Na5 Sn2 Na5 116.46(12) 50_665 78_566
Na5 Sn2 Na5 116.46(12) 34_656 78_566
Sn4 Sn2 Ba1 69.40(5) 10_656 .
Sn4 Sn2 Ba1 69.40(5) 2_665 .
Sn4 Sn2 Ba1 69.40(5) 6_566 .
Na2 Sn2 Ba1 128.7(6) 51_656 .
Na2 Sn2 Ba1 128.7(6) 74_665 .
Na2 Sn2 Ba1 128.7(6) 28_566 .
Na5 Sn2 Ba1 100.98(19) 50_665 .
Na5 Sn2 Ba1 100.98(19) 34_656 .
Na5 Sn2 Ba1 100.98(19) 78_566 .
Sn3 Sn3 Sn1 95.86(4) 2 .
Sn3 Sn3 Sn5 108.58(3) 2 77_445
Sn1 Sn3 Sn5 114.84(3) . 77_445
Sn3 Sn3 Sn5 108.58(3) 2 89_445
Sn1 Sn3 Sn5 114.84(3) . 89_445
Sn5 Sn3 Sn5 112.51(5) 77_445 89_445
Sn3 Sn3 Na4 62.90(18) 2 9
Sn1 Sn3 Na4 158.77(18) . 9
Sn5 Sn3 Na4 74.93(10) 77_445 9
Sn5 Sn3 Na4 74.93(10) 89_445 9
Sn3 Sn3 Na3 165.3(3) 2 .
Sn1 Sn3 Na3 69.5(3) . .
Sn5 Sn3 Na3 78.87(14) 77_445 .
Sn5 Sn3 Na3 78.87(14) 89_445 .
Na4 Sn3 Na3 131.8(3) 9 .
Sn3 Sn3 Na7 125.89(17) 2 .
Sn1 Sn3 Na7 138.24(18) . .
Sn5 Sn3 Na7 56.26(3) 77_445 .
Sn5 Sn3 Na7 56.26(3) 89_445 .
Na4 Sn3 Na7 63.0(2) 9 .
Na3 Sn3 Na7 68.8(3) . .
Sn3 Sn3 Ba1 69.240(16) 2 3_646
Sn1 Sn3 Ba1 67.82(3) . 3_646
Sn5 Sn3 Ba1 66.79(3) 77_445 3_646
Sn5 Sn3 Ba1 176.94(4) 89_445 3_646
Na4 Sn3 Ba1 102.06(9) 9 3_646
Na3 Sn3 Ba1 103.75(13) . 3_646
Na7 Sn3 Ba1 123.01(3) . 3_646
Sn3 Sn3 Ba1 69.240(16) 2 4_466
Sn1 Sn3 Ba1 67.82(3) . 4_466
Sn5 Sn3 Ba1 176.94(4) 77_445 4_466
Sn5 Sn3 Ba1 66.79(3) 89_445 4_466
Na4 Sn3 Ba1 102.06(9) 9 4_466
Na3 Sn3 Ba1 103.75(13) . 4_466
Na7 Sn3 Ba1 123.01(3) . 4_466
Ba1 Sn3 Ba1 113.74(5) 3_646 4_466
Sn5 Sn4 Sn5 109.74(5) 78_456 90_546
Sn5 Sn4 Sn2 107.32(5) 78_456 2_665
Sn5 Sn4 Sn2 107.32(5) 90_546 2_665
Sn5 Sn4 Na2 124.58(9) 78_456 73_445
Sn5 Sn4 Na2 124.57(9) 90_546 73_445
Sn2 Sn4 Na2 68.4(7) 2_665 73_445
Sn5 Sn4 Na8 63.9(2) 78_456 33_545
Sn5 Sn4 Na8 127.1(2) 90_546 33_545
Sn2 Sn4 Na8 125.1(2) 2_665 33_545
Na2 Sn4 Na8 74.6(6) 73_445 33_545
Sn5 Sn4 Na8 127.1(2) 78_456 53_455
Sn5 Sn4 Na8 63.9(2) 90_546 53_455
Sn2 Sn4 Na8 125.1(2) 2_665 53_455
Na2 Sn4 Na8 74.6(6) 73_445 53_455
Na8 Sn4 Na8 79.2(5) 33_545 53_455
Sn5 Sn4 Na5 67.5(2) 78_456 29_545
Sn5 Sn4 Na5 168.38(6) 90_546 29_545
Sn2 Sn4 Na5 64.26(19) 2_665 29_545
Na2 Sn4 Na5 61.3(3) 73_445 29_545
Na8 Sn4 Na5 62.8(3) 33_545 29_545
Na8 Sn4 Na5 127.1(2) 53_455 29_545
Sn5 Sn4 Na5 168.38(6) 78_456 49_455
Sn5 Sn4 Na5 67.5(2) 90_546 49_455
Sn2 Sn4 Na5 64.26(19) 2_665 49_455
Na2 Sn4 Na5 61.3(3) 73_445 49_455
Na8 Sn4 Na5 127.1(2) 33_545 49_455
Na8 Sn4 Na5 62.8(3) 53_455 49_455
Na5 Sn4 Na5 112.7(5) 29_545 49_455
Sn5 Sn4 Ba1 71.81(3) 78_456 2_665
Sn5 Sn4 Ba1 71.81(3) 90_546 2_665
Sn2 Sn4 Ba1 64.02(5) 2_665 2_665
Na2 Sn4 Ba1 132.4(7) 73_445 2_665
Na8 Sn4 Ba1 135.5(2) 33_545 2_665
Na8 Sn4 Ba1 135.5(2) 53_455 2_665
Na5 Sn4 Ba1 96.82(5) 29_545 2_665
Na5 Sn4 Ba1 96.82(5) 49_455 2_665
Sn5 Sn5 Sn4 108.51(4) 41_545 60_565
Sn5 Sn5 Sn3 104.67(3) 41_545 57
Sn4 Sn5 Sn3 106.47(4) 60_565 57
Sn5 Sn5 Na7 123.70(19) 41_545 57
Sn4 Sn5 Na7 126.0(2) 60_565 57
Sn3 Sn5 Na7 74.50(12) 57 57
Sn5 Sn5 Na8 125.5(2) 41_545 31_655
Sn4 Sn5 Na8 65.4(2) 60_565 31_655
Sn3 Sn5 Na8 129.5(2) 57 31_655
Na7 Sn5 Na8 73.5(3) 57 31_655
Sn5 Sn5 Na6 64.93(9) 41_545 49
Sn4 Sn5 Na6 124.3(3) 60_565 49
Sn3 Sn5 Na6 129.1(3) 57 49
Na7 Sn5 Na6 73.1(3) 57 49
Na8 Sn5 Na6 75.4(2) 31_655 49
Sn5 Sn5 Na5 66.61(6) 41_545 26_655
Sn4 Sn5 Na5 64.9(2) 60_565 26_655
Sn3 Sn5 Na5 162.73(16) 57 26_655
Na7 Sn5 Na5 122.77(19) 57 26_655
Na8 Sn5 Na5 62.4(2) 31_655 26_655
Na6 Sn5 Na5 62.3(4) 49 26_655
Sn5 Sn5 Na4 158.7(3) 41_545 53
Sn4 Sn5 Na4 73.85(6) 60_565 53
Sn3 Sn5 Na4 55.6(3) 57 53
Na7 Sn5 Na4 62.8(2) 57 53
Na8 Sn5 Na4 75.2(4) 31_655 53
Na6 Sn5 Na4 132.1(3) 49 53
Na5 Sn5 Na4 129.7(2) 26_655 53
Sn5 Sn5 Ba1 68.678(13) 41_545 52_466
Sn4 Sn5 Ba1 64.16(4) 60_565 52_466
Sn3 Sn5 Ba1 70.67(3) 57 52_466
Na7 Sn5 Ba1 145.10(12) 57 52_466
Na8 Sn5 Ba1 129.3(2) 31_655 52_466
Na6 Sn5 Ba1 132.85(16) 49 52_466
Na5 Sn5 Ba1 92.09(16) 26_655 52_466
Na4 Sn5 Ba1 94.9(2) 53 52_466
Sn7B Sn6 Sn7B 65.8(7) 69 77
Sn7B Sn6 Sn7B 38.8(7) 69 49
Sn7B Sn6 Sn7B 99.8(4) 77 49
Sn7B Sn6 Sn7B 99.8(4) 69 89
Sn7B Sn6 Sn7B 38.8(7) 77 89
Sn7B Sn6 Sn7B 122.1(6) 49 89
Sn7B Sn6 Sn7B 99.8(4) 69 37
Sn7B Sn6 Sn7B 122.1(6) 77 37
Sn7B Sn6 Sn7B 65.8(7) 49 37
Sn7B Sn6 Sn7B 99.8(4) 89 37
Sn7B Sn6 Sn7B 122.1(6) 69 33
Sn7B Sn6 Sn7B 99.8(4) 77 33
Sn7B Sn6 Sn7B 99.8(4) 49 33
Sn7B Sn6 Sn7B 65.8(7) 89 33
Sn7B Sn6 Sn7B 38.8(7) 37 33
Sn7B Sn6 Na8 64.2(4) 69 57
Sn7B Sn6 Na8 110.8(4) 77 57
Sn7B Sn6 Na8 64.2(4) 49 57
Sn7B Sn6 Na8 147.1(4) 89 57
Sn7B Sn6 Na8 110.8(4) 37 57
Sn7B Sn6 Na8 147.1(4) 33 57
Sn7B Sn6 Na8 110.8(4) 69 73
Sn7B Sn6 Na8 64.2(4) 77 73
Sn7B Sn6 Na8 147.1(4) 49 73
Sn7B Sn6 Na8 64.2(4) 89 73
Sn7B Sn6 Na8 147.1(4) 37 73
Sn7B Sn6 Na8 110.8(4) 33 73
Na8 Sn6 Na8 93.6(4) 57 73
Sn7B Sn6 Na8 147.1(4) 69 29
Sn7B Sn6 Na8 147.1(4) 77 29
Sn7B Sn6 Na8 110.8(4) 49 29
Sn7B Sn6 Na8 110.8(4) 89 29
Sn7B Sn6 Na8 64.2(4) 37 29
Sn7B Sn6 Na8 64.2(4) 33 29
Na8 Sn6 Na8 93.6(4) 57 29
Na8 Sn6 Na8 93.6(4) 73 29
Sn7B Sn6 Sn7A 59.0(4) 69 7_665
Sn7B Sn6 Sn7A 6.9(4) 77 7_665
Sn7B Sn6 Sn7A 93.9(4) 49 7_665
Sn7B Sn6 Sn7A 45.4(4) 89 7_665
Sn7B Sn6 Sn7A 123.0(3) 37 7_665
Sn7B Sn6 Sn7A 104.6(3) 33 7_665
Na8 Sn6 Sn7A 105.01(13) 57 7_665
Na8 Sn6 Sn7A 67.5(2) 73 7_665
Na8 Sn6 Sn7A 153.89(6) 29 7_665
Sn7B Sn6 Sn7A 6.9(4) 69 8_656
Sn7B Sn6 Sn7A 59.0(4) 77 8_656
Sn7B Sn6 Sn7A 45.4(4) 49 8_656
Sn7B Sn6 Sn7A 93.9(4) 89 8_656
Sn7B Sn6 Sn7A 104.6(3) 37 8_656
Sn7B Sn6 Sn7A 123.0(3) 33 8_656
Na8 Sn6 Sn7A 67.5(2) 57 8_656
Na8 Sn6 Sn7A 105.01(13) 73 8_656
Na8 Sn6 Sn7A 153.89(6) 29 8_656
Sn7A Sn6 Sn7A 52.20(12) 7_665 8_656
Sn7B Sn6 Sn7A 104.6(3) 69 12_665
Sn7B Sn6 Sn7A 45.4(4) 77 12_665
Sn7B Sn6 Sn7A 123.0(3) 49 12_665
Sn7B Sn6 Sn7A 6.9(4) 89 12_665
Sn7B Sn6 Sn7A 93.9(4) 37 12_665
Sn7B Sn6 Sn7A 59.0(4) 33 12_665
Na8 Sn6 Sn7A 153.89(6) 57 12_665
Na8 Sn6 Sn7A 67.5(2) 73 12_665
Na8 Sn6 Sn7A 105.01(13) 29 12_665
Sn7A Sn6 Sn7A 51.99(14) 7_665 12_665
Sn7A Sn6 Sn7A 99.03(13) 8_656 12_665
Sn7B Sn7A Sn7B 121(3) 39 51
Sn7B Sn7A Sn7B 26.0(12) 39 35
Sn7B Sn7A Sn7B 100.0(17) 51 35
Sn7B Sn7A Sn7B 100.0(17) 39 71
Sn7B Sn7A Sn7B 26.0(12) 51 71
Sn7B Sn7A Sn7B 76.1(8) 35 71
Sn7B Sn7A Sn7A 34.7(14) 39 9
Sn7B Sn7A Sn7A 92.8(14) 51 9
Sn7B Sn7A Sn7A 8.7(4) 35 9
Sn7B Sn7A Sn7A 68.1(4) 71 9
Sn7B Sn7A Sn7A 92.8(14) 39 5
Sn7B Sn7A Sn7A 34.7(14) 51 5
Sn7B Sn7A Sn7A 68.1(4) 35 5
Sn7B Sn7A Sn7A 8.7(4) 71 5
Sn7A Sn7A Sn7A 60.0 9 5
Sn7B Sn7A Sn7A 95.2(14) 39 2_665
Sn7B Sn7A Sn7A 95.2(14) 51 2_665
Sn7B Sn7A Sn7A 114.2(4) 35 2_665
Sn7B Sn7A Sn7A 114.2(4) 71 2_665
Sn7A Sn7A Sn7A 120.002(1) 9 2_665
Sn7A Sn7A Sn7A 120.0 5 2_665
Sn7B Sn7A Na4 117.8(14) 39 81
Sn7B Sn7A Na4 117.8(14) 51 81
Sn7B Sn7A Na4 141.9(4) 35 81
Sn7B Sn7A Na4 141.9(4) 71 81
Sn7A Sn7A Na4 149.45(4) 9 81
Sn7A Sn7A Na4 149.44(4) 5 81
Sn7A Sn7A Na4 60.8(2) 2_665 81
Sn7B Sn7A Sn7B 45.4(13) 39 91
Sn7B Sn7A Sn7B 80.5(15) 51 91
Sn7B Sn7A Sn7B 20.1(7) 35 91
Sn7B Sn7A Sn7B 56.0(3) 71 91
Sn7A Sn7A Sn7B 12.3(4) 9 91
Sn7A Sn7A Sn7B 48.0(4) 5 91
Sn7A Sn7A Sn7B 120.9(3) 2_665 91
Na4 Sn7A Sn7B 161.7(4) 81 91
Sn7B Sn7A Sn7B 80.5(15) 39 79
Sn7B Sn7A Sn7B 45.4(13) 51 79
Sn7B Sn7A Sn7B 56.0(4) 35 79
Sn7B Sn7A Sn7B 20.1(7) 71 79
Sn7A Sn7A Sn7B 48.0(4) 9 79
Sn7A Sn7A Sn7B 12.3(4) 5 79
Sn7A Sn7A Sn7B 120.9(3) 2_665 79
Na4 Sn7A Sn7B 161.7(4) 81 79
Sn7B Sn7A Sn7B 36.0(8) 91 79
Sn7B Sn7A Sn7B 83.1(15) 39 52_565
Sn7B Sn7A Sn7B 101.5(14) 51 52_565
Sn7B Sn7A Sn7B 102.7(7) 35 52_565
Sn7B Sn7A Sn7B 116.4(5) 71 52_565
Sn7A Sn7A Sn7B 109.0(4) 9 52_565
Sn7A Sn7A Sn7B 120.6(3) 5 52_565
Sn7A Sn7A Sn7B 12.1(4) 2_665 52_565
Na4 Sn7A Sn7B 67.2(4) 81 52_565
Sn7B Sn7A Sn7B 111.3(5) 91 52_565
Sn7B Sn7A Sn7B 118.5(5) 79 52_565
Sn7B Sn7A Sn7B 101.5(14) 39 40_655
Sn7B Sn7A Sn7B 83.1(15) 51 40_655
Sn7B Sn7A Sn7B 116.4(5) 35 40_655
Sn7B Sn7A Sn7B 102.7(7) 71 40_655
Sn7A Sn7A Sn7B 120.6(3) 9 40_655
Sn7A Sn7A Sn7B 109.0(4) 5 40_655
Sn7A Sn7A Sn7B 12.1(4) 2_665 40_655
Na4 Sn7A Sn7B 67.2(4) 81 40_655
Sn7B Sn7A Sn7B 118.5(5) 91 40_655
Sn7B Sn7A Sn7B 111.3(5) 79 40_655
Sn7B Sn7A Sn7B 21.1(7) 52_565 40_655
Sn7A Sn7B Sn7B 29.4(13) 51 86
Sn7A Sn7B Sn7B 145.3(14) 51 21
Sn7B Sn7B Sn7B 120.006(4) 86 21
Sn7A Sn7B Sn7A 136.6(17) 51 56
Sn7B Sn7B Sn7A 111.9(4) 86 56
Sn7B Sn7B Sn7A 8.7(4) 21 56
Sn7A Sn7B Sn7B 124.5(16) 51 30
Sn7B Sn7B Sn7B 98.2(8) 86 30
Sn7B Sn7B Sn7B 21.8(8) 21 30
Sn7A Sn7B Sn7B 14.0(5) 56 30
Sn7A Sn7B Sn7B 65.9(16) 51 84
Sn7B Sn7B Sn7B 38.2(8) 86 84
Sn7B Sn7B Sn7B 81.8(8) 21 84
Sn7A Sn7B Sn7B 73.7(5) 56 84
Sn7B Sn7B Sn7B 60.002(1) 30 84
Sn7A Sn7B Sn6 141.1(16) 51 49_454
Sn7B Sn7B Sn6 141.7(3) 86 49_454
Sn7B Sn7B Sn6 70.6(4) 21 49_454
Sn7A Sn7B Sn6 78.8(6) 56 49_454
Sn7B Sn7B Sn6 87.5(9) 30 49_454
Sn7B Sn7B Sn6 131.3(6) 84 49_454
Sn7A Sn7B Sn7B 87.2(14) 51 44
Sn7B Sn7B Sn7B 60.003(1) 86 44
Sn7B Sn7B Sn7B 60.002(2) 21 44
Sn7A Sn7B Sn7B 52.0(4) 56 44
Sn7B Sn7B Sn7B 38.2(8) 30 44
Sn7B Sn7B Sn7B 21.8(8) 84 44
Sn6 Sn7B Sn7B 116.9(3) 49_454 44
Sn7A Sn7B Sn7A 75.0(13) 51 58
Sn7B Sn7B Sn7A 48.0(4) 86 58
Sn7B Sn7B Sn7A 72.0(4) 21 58
Sn7A Sn7B Sn7A 63.8(3) 56 58
Sn7B Sn7B Sn7A 50.3(4) 30 58
Sn7B Sn7B Sn7A 10.1(4) 84 58
Sn6 Sn7B Sn7A 127.1(7) 49_454 58
Sn7B Sn7B Sn7A 12.3(4) 44 58
Sn7A Sn7B Sn7B 84.8(14) 51 85_455
Sn7B Sn7B Sn7B 89.993(3) 86 85_455
Sn7B Sn7B Sn7B 120.001(1) 21 85_455
Sn7A Sn7B Sn7B 125.4(4) 56 85_455
Sn7B Sn7B Sn7B 124.85(8) 30 85_455
Sn7B Sn7B Sn7B 110.9(4) 84 85_455
Sn6 Sn7B Sn7B 57.1(4) 49_454 85_455
Sn7B Sn7B Sn7B 119.999(1) 44 85_455
Sn7A Sn7B Sn7B 117.7(3) 58 85_455
Sn7A Sn7B Sn7A 72.7(13) 51 52_465
Sn7B Sn7B Sn7A 79.5(3) 86 52_465
Sn7B Sn7B Sn7A 130.7(4) 21 52_465
Sn7A Sn7B Sn7A 135.1(7) 56 52_465
Sn7B Sn7B Sn7A 131.8(3) 30 52_465
Sn7B Sn7B Sn7A 104.9(7) 84 52_465
Sn6 Sn7B Sn7A 69.1(3) 49_454 52_465
Sn7B Sn7B Sn7A 118.0(3) 44 52_465
Sn7A Sn7B Sn7A 113.0(5) 58 52_465
Sn7B Sn7B Sn7A 12.1(4) 85_455 52_465
Sn7A Sn7B Na8 128.8(16) 51 9
Sn7B Sn7B Na8 154.4(4) 86 9
Sn7B Sn7B Na8 72.6(4) 21 9
Sn7A Sn7B Na8 78.7(6) 56 9
Sn7B Sn7B Na8 92.5(10) 30 9
Sn7B Sn7B Na8 144.8(7) 84 9
Sn6 Sn7B Na8 61.5(4) 49_454 9
Sn7B Sn7B Na8 127.0(3) 44 9
Sn7A Sn7B Na8 135.7(6) 58 9
Sn7B Sn7B Na8 102.8(3) 85_455 9
Sn7A Sn7B Na8 110.1(5) 52_465 9
Sn10 Sn8 Sn10 38.0(13) 66 74
Sn10 Sn8 Sn10 110.1(7) 66 86
Sn10 Sn8 Sn10 74.7(9) 74 86
Sn10 Sn8 Sn10 74.7(9) 66 58
Sn10 Sn8 Sn10 110.1(7) 74 58
Sn10 Sn8 Sn10 137.5(16) 86 58
Sn10 Sn8 Sn10 110.1(7) 66 46
Sn10 Sn8 Sn10 137.5(16) 74 46
Sn10 Sn8 Sn10 110.1(7) 86 46
Sn10 Sn8 Sn10 38.0(13) 58 46
Sn10 Sn8 Sn10 137.5(16) 66 30
Sn10 Sn8 Sn10 110.1(7) 74 30
Sn10 Sn8 Sn10 38.0(13) 86 30
Sn10 Sn8 Sn10 110.1(7) 58 30
Sn10 Sn8 Sn10 74.7(9) 46 30
Sn10 Sn8 Sn9 23.9(8) 66 28
Sn10 Sn8 Sn9 23.9(8) 74 28
Sn10 Sn8 Sn9 87.1(4) 86 28
Sn10 Sn8 Sn9 87.1(4) 58 28
Sn10 Sn8 Sn9 114.3(9) 46 28
Sn10 Sn8 Sn9 114.3(9) 30 28
Sn10 Sn8 Sn9 87.1(4) 66 74
Sn10 Sn8 Sn9 114.3(9) 74 74
Sn10 Sn8 Sn9 114.3(9) 86 74
Sn10 Sn8 Sn9 23.9(8) 58 74
Sn10 Sn8 Sn9 23.9(8) 46 74
Sn10 Sn8 Sn9 87.1(4) 30 74
Sn9 Sn8 Sn9 90.6(3) 28 74
Sn10 Sn8 Sn9 114.3(9) 66 51
Sn10 Sn8 Sn9 87.1(4) 74 51
Sn10 Sn8 Sn9 23.9(8) 86 51
Sn10 Sn8 Sn9 114.3(9) 58 51
Sn10 Sn8 Sn9 87.1(4) 46 51
Sn10 Sn8 Sn9 23.9(8) 30 51
Sn9 Sn8 Sn9 90.6(3) 28 51
Sn9 Sn8 Sn9 90.6(3) 74 51
Sn10 Sn8 Na3 108.9(7) 66 .
Sn10 Sn8 Na3 108.9(7) 74 .
Sn10 Sn8 Na3 108.9(7) 86 .
Sn10 Sn8 Na3 108.9(7) 58 .
Sn10 Sn8 Na3 108.9(7) 46 .
Sn10 Sn8 Na3 108.9(7) 30 .
Sn9 Sn8 Na3 124.84(18) 28 .
Sn9 Sn8 Na3 124.84(18) 74 .
Sn9 Sn8 Na3 124.84(18) 51 .
Sn10 Sn8 Sn10 89.0(4) 66 .
Sn10 Sn8 Sn10 58.6(9) 74 .
Sn10 Sn8 Sn10 24.1(9) 86 .
Sn10 Sn8 Sn10 122.1(7) 58 .
Sn10 Sn8 Sn10 108.7(6) 46 .
Sn10 Sn8 Sn10 51.8(15) 30 .
Sn9 Sn8 Sn10 65.2(7) 28 .
Sn9 Sn8 Sn10 102.9(3) 74 .
Sn9 Sn8 Sn10 28.5(7) 51 .
Na3 Sn8 Sn10 128.9(3) . .
Sn10 Sn8 Sn10 51.8(15) 66 13
Sn10 Sn8 Sn10 24.1(9) 74 13
Sn10 Sn8 Sn10 58.6(9) 86 13
Sn10 Sn8 Sn10 108.7(6) 58 13
Sn10 Sn8 Sn10 122.1(7) 46 13
Sn10 Sn8 Sn10 89.0(4) 30 13
Sn9 Sn8 Sn10 28.5(7) 28 13
Sn9 Sn8 Sn10 102.9(3) 74 13
Sn9 Sn8 Sn10 65.2(7) 51 13
Na3 Sn8 Sn10 128.9(3) . 13
Sn10 Sn8 Sn10 37.6(15) . 13
Sn10 Sn9 Sn10 71.4(8) 71 79
Sn10 Sn9 Sn10 111.3(7) 71 39
Sn10 Sn9 Sn10 42.4(11) 79 39
Sn10 Sn9 Sn10 42.4(11) 71 35
Sn10 Sn9 Sn10 111.3(7) 79 35
Sn10 Sn9 Sn10 141.6(16) 39 35
Sn10 Sn9 Sn10 111.3(7) 71 91
Sn10 Sn9 Sn10 141.6(16) 79 91
Sn10 Sn9 Sn10 111.3(7) 39 91
Sn10 Sn9 Sn10 71.4(8) 35 91
Sn10 Sn9 Sn10 141.6(16) 71 51
Sn10 Sn9 Sn10 111.3(7) 79 51
Sn10 Sn9 Sn10 71.4(8) 39 51
Sn10 Sn9 Sn10 111.3(7) 35 51
Sn10 Sn9 Sn10 42.4(11) 91 51
Sn10 Sn9 Sn8 26.8(8) 71 74
Sn10 Sn9 Sn8 85.9(4) 79 74
Sn10 Sn9 Sn8 115.8(9) 39 74
Sn10 Sn9 Sn8 26.8(8) 35 74
Sn10 Sn9 Sn8 85.8(4) 91 74
Sn10 Sn9 Sn8 115.8(9) 51 74
Sn10 Sn9 Sn8 85.9(4) 71 51
Sn10 Sn9 Sn8 26.8(8) 79 51
Sn10 Sn9 Sn8 26.8(8) 39 51
Sn10 Sn9 Sn8 115.8(9) 35 51
Sn10 Sn9 Sn8 115.8(9) 91 51
Sn10 Sn9 Sn8 85.8(4) 51 51
Sn8 Sn9 Sn8 89.4(3) 74 51
Sn10 Sn9 Sn8 115.8(9) 71 28
Sn10 Sn9 Sn8 115.8(9) 79 28
Sn10 Sn9 Sn8 85.8(4) 39 28
Sn10 Sn9 Sn8 85.8(4) 35 28
Sn10 Sn9 Sn8 26.8(8) 91 28
Sn10 Sn9 Sn8 26.8(8) 51 28
Sn8 Sn9 Sn8 89.4(3) 74 28
Sn8 Sn9 Sn8 89.4(3) 51 28
Sn10 Sn9 Sn10 27.2(10) 71 56
Sn10 Sn9 Sn10 54.9(7) 79 56
Sn10 Sn9 Sn10 88.1(4) 39 56
Sn10 Sn9 Sn10 57.1(13) 35 56
Sn10 Sn9 Sn10 109.4(7) 91 56
Sn10 Sn9 Sn10 121.8(7) 51 56
Sn8 Sn9 Sn10 30.9(6) 74 56
Sn8 Sn9 Sn10 61.5(7) 51 56
Sn8 Sn9 Sn10 101.4(3) 28 56
Sn10 Sn9 Sn10 55.0(7) 71 96
Sn10 Sn9 Sn10 27.2(9) 79 96
Sn10 Sn9 Sn10 57.1(13) 39 96
Sn10 Sn9 Sn10 88.1(4) 35 96
Sn10 Sn9 Sn10 121.8(7) 91 96
Sn10 Sn9 Sn10 109.4(7) 51 96
Sn8 Sn9 Sn10 61.5(7) 74 96
Sn8 Sn9 Sn10 30.9(6) 51 96
Sn8 Sn9 Sn10 101.4(3) 28 96
Sn10 Sn9 Sn10 31.4(13) 56 96
Sn10 Sn9 Sn10 57.1(13) 71 44
Sn10 Sn9 Sn10 109.4(7) 79 44
Sn10 Sn9 Sn10 121.8(7) 39 44
Sn10 Sn9 Sn10 27.2(10) 35 44
Sn10 Sn9 Sn10 54.9(7) 91 44
Sn10 Sn9 Sn10 88.1(4) 51 44
Sn8 Sn9 Sn10 30.9(6) 74 44
Sn8 Sn9 Sn10 101.4(3) 51 44
Sn8 Sn9 Sn10 61.5(7) 28 44
Sn10 Sn9 Sn10 57.3(8) 56 44
Sn10 Sn9 Sn10 82.3(5) 96 44
Sn10 Sn10 Sn9 68.8(6) 44 51
Sn10 Sn10 Sn8 71.0(6) 44 74
Sn9 Sn10 Sn8 129.3(7) 51 74
Sn10 Sn10 Sn10 119.999(3) 44 86
Sn9 Sn10 Sn10 54.3(4) 51 86
Sn8 Sn10 Sn10 133.1(4) 74 86
Sn10 Sn10 Sn10 120.007(5) 44 13
Sn9 Sn10 Sn10 133.0(5) 51 13
Sn8 Sn10 Sn10 52.6(5) 74 13
Sn10 Sn10 Sn10 90.002(7) 86 13
Sn10 Sn10 Sn10 37.7(5) 44 84
Sn9 Sn10 Sn10 34.4(3) 51 84
Sn8 Sn10 Sn10 96.3(6) 74 84
Sn10 Sn10 Sn10 82.3(5) 86 84
Sn10 Sn10 Sn10 124.90(5) 13 84
Sn10 Sn10 Sn10 97.7(5) 44 30
Sn9 Sn10 Sn10 34.4(3) 51 30
Sn8 Sn10 Sn10 129.8(6) 74 30
Sn10 Sn10 Sn10 22.3(5) 86 30
Sn10 Sn10 Sn10 102.6(3) 13 30
Sn10 Sn10 Sn10 60.000(2) 84 30
Sn10 Sn10 Sn10 134.86(14) 44 74
Sn9 Sn10 Sn10 97.7(17) 51 74
Sn8 Sn10 Sn10 89.3(19) 74 74
Sn10 Sn10 Sn10 49.1(19) 86 74
Sn10 Sn10 Sn10 40.9(19) 13 74
Sn10 Sn10 Sn10 110.2(13) 84 74
Sn10 Sn10 Sn10 64(2) 30 74
Sn10 Sn10 Sn10 99.9(6) 44 56
Sn9 Sn10 Sn10 129.3(6) 51 56
Sn8 Sn10 Sn10 35.0(3) 74 56
Sn10 Sn10 Sn10 101.5(3) 86 56
Sn10 Sn10 Sn10 20.1(6) 13 56
Sn10 Sn10 Sn10 109.7(5) 84 56
Sn10 Sn10 Sn10 107.60(12) 30 56
Sn10 Sn10 Sn10 55(2) 74 56
Sn10 Sn10 Sn10 39.9(6) 44 35
Sn9 Sn10 Sn10 95.4(6) 51 35
Sn8 Sn10 Sn10 35.0(3) 74 35
Sn10 Sn10 Sn10 124.67(7) 86 35
Sn10 Sn10 Sn10 80.1(6) 13 35
Sn10 Sn10 Sn10 61.6(4) 84 35
Sn10 Sn10 Sn10 108.4(4) 30 35
Sn10 Sn10 Sn10 104.0(15) 74 35
Sn10 Sn10 Sn10 60.002(2) 56 35
Sn10 Sn10 Sn10 60.0 44 21
Sn9 Sn10 Sn10 19.2(8) 51 21
Sn8 Sn10 Sn10 111.0(8) 74 21
Sn10 Sn10 Sn10 59.999(1) 86 21
Sn10 Sn10 Sn10 120.003(3) 13 21
Sn10 Sn10 Sn10 22.3(5) 84 21
Sn10 Sn10 Sn10 37.7(5) 30 21
Sn10 Sn10 Sn10 92.9(13) 74 21
Sn10 Sn10 Sn10 111.7(3) 56 21
Sn10 Sn10 Sn10 78.6(3) 35 21
Sn10 Sn10 Sn10 60.005(2) 44 71
Sn9 Sn10 Sn10 108.7(8) 51 71
Sn8 Sn10 Sn10 21.2(8) 74 71
Sn10 Sn10 Sn10 120.004(4) 86 71
Sn10 Sn10 Sn10 60.002(3) 13 71
Sn10 Sn10 Sn10 77.4(3) 84 71
Sn10 Sn10 Sn10 110.7(3) 30 71
Sn10 Sn10 Sn10 87.1(13) 74 71
Sn10 Sn10 Sn10 39.9(6) 56 71
Sn10 Sn10 Sn10 20.1(6) 35 71
Sn10 Sn10 Sn10 90.001(3) 21 71
Sn2 Ba1 Sn4 46.58(3) . 10_656
Sn2 Ba1 Sn4 46.58(3) . 2_665
Sn4 Ba1 Sn4 77.96(5) 10_656 2_665
Sn2 Ba1 Sn4 46.58(3) . 6_566
Sn4 Ba1 Sn4 77.96(5) 10_656 6_566
Sn4 Ba1 Sn4 77.96(5) 2_665 6_566
Sn2 Ba1 Sn5 76.27(3) . 52_566
Sn4 Ba1 Sn5 44.03(2) 10_656 52_566
Sn4 Ba1 Sn5 74.84(2) 2_665 52_566
Sn4 Ba1 Sn5 119.42(5) 6_566 52_566
Sn2 Ba1 Sn5 76.27(3) . 92_566
Sn4 Ba1 Sn5 74.84(2) 10_656 92_566
Sn4 Ba1 Sn5 44.03(2) 2_665 92_566
Sn4 Ba1 Sn5 119.42(5) 6_566 92_566
Sn5 Ba1 Sn5 42.64(3) 52_566 92_566
Sn2 Ba1 Sn5 76.27(3) . 80_656
Sn4 Ba1 Sn5 119.42(5) 10_656 80_656
Sn4 Ba1 Sn5 44.03(2) 2_665 80_656
Sn4 Ba1 Sn5 74.84(2) 6_566 80_656
Sn5 Ba1 Sn5 114.55(2) 52_566 80_656
Sn5 Ba1 Sn5 73.50(3) 92_566 80_656
Sn2 Ba1 Sn5 76.27(3) . 72_665
Sn4 Ba1 Sn5 44.03(2) 10_656 72_665
Sn4 Ba1 Sn5 119.42(5) 2_665 72_665
Sn4 Ba1 Sn5 74.84(2) 6_566 72_665
Sn5 Ba1 Sn5 73.50(3) 52_566 72_665
Sn5 Ba1 Sn5 114.55(2) 92_566 72_665
Sn5 Ba1 Sn5 148.28(5) 80_656 72_665
Sn2 Ba1 Sn5 76.27(3) . 40_656
Sn4 Ba1 Sn5 119.41(5) 10_656 40_656
Sn4 Ba1 Sn5 74.84(2) 2_665 40_656
Sn4 Ba1 Sn5 44.03(2) 6_566 40_656
Sn5 Ba1 Sn5 148.28(5) 52_566 40_656
Sn5 Ba1 Sn5 114.55(2) 92_566 40_656
Sn5 Ba1 Sn5 42.64(3) 80_656 40_656
Sn5 Ba1 Sn5 114.55(2) 72_665 40_656
Sn2 Ba1 Sn5 76.27(3) . 36_665
Sn4 Ba1 Sn5 74.84(2) 10_656 36_665
Sn4 Ba1 Sn5 119.41(5) 2_665 36_665
Sn4 Ba1 Sn5 44.03(2) 6_566 36_665
Sn5 Ba1 Sn5 114.55(2) 52_566 36_665
Sn5 Ba1 Sn5 148.28(5) 92_566 36_665
Sn5 Ba1 Sn5 114.55(2) 80_656 36_665
Sn5 Ba1 Sn5 42.64(3) 72_665 36_665
Sn5 Ba1 Sn5 73.50(3) 40_656 36_665
Sn2 Ba1 Sn1 149.92(3) . 4_666
Sn4 Ba1 Sn1 114.38(3) 10_656 4_666
Sn4 Ba1 Sn1 114.38(3) 2_665 4_666
Sn4 Ba1 Sn1 163.50(5) 6_566 4_666
Sn5 Ba1 Sn1 75.76(3) 52_566 4_666
Sn5 Ba1 Sn1 75.76(3) 92_566 4_666
Sn5 Ba1 Sn1 105.86(2) 80_656 4_666
Sn5 Ba1 Sn1 105.86(2) 72_665 4_666
Sn5 Ba1 Sn1 126.08(4) 40_656 4_666
Sn5 Ba1 Sn1 126.08(4) 36_665 4_666
Sn2 Ba1 Sn1 149.92(3) . 2_666
Sn4 Ba1 Sn1 114.38(3) 10_656 2_666
Sn4 Ba1 Sn1 163.50(5) 2_665 2_666
Sn4 Ba1 Sn1 114.38(3) 6_566 2_666
Sn5 Ba1 Sn1 105.86(2) 52_566 2_666
Sn5 Ba1 Sn1 126.08(4) 92_566 2_666
Sn5 Ba1 Sn1 126.08(4) 80_656 2_666
Sn5 Ba1 Sn1 75.76(3) 72_665 2_666
Sn5 Ba1 Sn1 105.86(2) 40_656 2_666
Sn5 Ba1 Sn1 75.76(3) 36_665 2_666
Sn1 Ba1 Sn1 51.44(5) 4_666 2_666
Sn7B Na1 Sn7B 56.3(5) 69 77
Sn7B Na1 Sn7B 60.4(6) 69 70_565
Sn7B Na1 Sn7B 19.9(7) 77 70_565
Sn7B Na1 Sn7B 19.9(7) 69 78_556
Sn7B Na1 Sn7B 60.4(6) 77 78_556
Sn7B Na1 Sn7B 56.3(5) 70_565 78_556
Sn7B Na1 Sn7B 83.4(5) 69 89
Sn7B Na1 Sn7B 33.6(7) 77 89
Sn7B Na1 Sn7B 47.7(4) 70_565 89
Sn7B Na1 Sn7B 92.56(12) 78_556 89
Sn7B Na1 Sn7B 33.6(7) 69 49
Sn7B Na1 Sn7B 83.4(5) 77 49
Sn7B Na1 Sn7B 92.56(12) 70_565 49
Sn7B Na1 Sn7B 47.7(4) 78_556 49
Sn7B Na1 Sn7B 99.0(7) 89 49
Sn7B Na1 Sn7B 47.7(4) 69 92_556
Sn7B Na1 Sn7B 92.56(12) 77 92_556
Sn7B Na1 Sn7B 83.4(5) 70_565 92_556
Sn7B Na1 Sn7B 33.6(7) 78_556 92_556
Sn7B Na1 Sn7B 125.7(7) 89 92_556
Sn7B Na1 Sn7B 55.0(5) 49 92_556
Sn7B Na1 Sn7B 92.56(12) 69 52_565
Sn7B Na1 Sn7B 47.7(4) 77 52_565
Sn7B Na1 Sn7B 33.6(7) 70_565 52_565
Sn7B Na1 Sn7B 83.4(5) 78_556 52_565
Sn7B Na1 Sn7B 55.0(5) 89 52_565
Sn7B Na1 Sn7B 125.7(7) 49 52_565
Sn7B Na1 Sn7B 99.0(7) 92_556 52_565
Sn7B Na1 Sn7B 102.0(3) 69 34_655
Sn7B Na1 Sn7B 47.7(4) 77 34_655
Sn7B Na1 Sn7B 55.0(5) 70_565 34_655
Sn7B Na1 Sn7B 107.9(4) 78_556 34_655
Sn7B Na1 Sn7B 19.9(7) 89 34_655
Sn7B Na1 Sn7B 118.72(11) 49 34_655
Sn7B Na1 Sn7B 138.4(4) 92_556 34_655
Sn7B Na1 Sn7B 47.7(4) 52_565 34_655
Sn7B Na1 Sn7B 47.7(4) 69 38_655
Sn7B Na1 Sn7B 102.0(3) 77 38_655
Sn7B Na1 Sn7B 107.9(4) 70_565 38_655
Sn7B Na1 Sn7B 55.0(5) 78_556 38_655
Sn7B Na1 Sn7B 118.72(11) 89 38_655
Sn7B Na1 Sn7B 19.9(7) 49 38_655
Sn7B Na1 Sn7B 47.7(4) 92_556 38_655
Sn7B Na1 Sn7B 138.4(4) 52_565 38_655
Sn7B Na1 Sn7B 138.1(7) 34_655 38_655
Sn7B Na1 Sn7B 55.0(5) 69 36_655
Sn7B Na1 Sn7B 107.9(4) 77 36_655
Sn7B Na1 Sn7B 102.0(3) 70_565 36_655
Sn7B Na1 Sn7B 47.7(4) 78_556 36_655
Sn7B Na1 Sn7B 138.4(4) 89 36_655
Sn7B Na1 Sn7B 47.7(4) 49 36_655
Sn7B Na1 Sn7B 19.9(7) 92_556 36_655
Sn7B Na1 Sn7B 118.72(11) 52_565 36_655
Sn7B Na1 Sn7B 155.6(6) 34_655 36_655
Sn7B Na1 Sn7B 33.6(7) 38_655 36_655
Sn7B Na1 Sn7B 107.9(4) 69 40_655
Sn7B Na1 Sn7B 55.0(5) 77 40_655
Sn7B Na1 Sn7B 47.7(4) 70_565 40_655
Sn7B Na1 Sn7B 102.0(3) 78_556 40_655
Sn7B Na1 Sn7B 47.7(4) 89 40_655
Sn7B Na1 Sn7B 138.4(4) 49 40_655
Sn7B Na1 Sn7B 118.72(11) 92_556 40_655
Sn7B Na1 Sn7B 19.9(7) 52_565 40_655
Sn7B Na1 Sn7B 33.6(7) 34_655 40_655
Sn7B Na1 Sn7B 155.6(6) 38_655 40_655
Sn7B Na1 Sn7B 138.1(7) 36_655 40_655
Sn4 Na2 Sn4 108.4(8) 29 73
Sn4 Na2 Sn4 108.4(8) 29 57
Sn4 Na2 Sn4 108.4(8) 73 57
Sn4 Na2 Sn2 52.34(12) 29 28_566
Sn4 Na2 Sn2 125.6(3) 73 28_566
Sn4 Na2 Sn2 125.6(3) 57 28_566
Sn4 Na2 Sn2 125.6(3) 29 51_656
Sn4 Na2 Sn2 125.6(3) 73 51_656
Sn4 Na2 Sn2 52.34(12) 57 51_656
Sn2 Na2 Sn2 94.7(8) 28_566 51_656
Sn4 Na2 Sn2 125.6(3) 29 74_665
Sn4 Na2 Sn2 52.34(12) 73 74_665
Sn4 Na2 Sn2 125.6(3) 57 74_665
Sn2 Na2 Sn2 94.7(8) 28_566 74_665
Sn2 Na2 Sn2 94.7(8) 51_656 74_665
Sn4 Na2 Na5 64.98(12) 29 81
Sn4 Na2 Na5 166.4(15) 73 81
Sn4 Na2 Na5 64.98(12) 57 81
Sn2 Na2 Na5 61.0(3) 28_566 81
Sn2 Na2 Na5 61.0(3) 51_656 81
Sn2 Na2 Na5 141.3(14) 74_665 81
Sn4 Na2 Na5 64.98(12) 29 53
Sn4 Na2 Na5 64.98(12) 73 53
Sn4 Na2 Na5 166.4(15) 57 53
Sn2 Na2 Na5 61.0(3) 28_566 53
Sn2 Na2 Na5 141.3(14) 51_656 53
Sn2 Na2 Na5 61.0(3) 74_665 53
Na5 Na2 Na5 118.6(3) 81 53
Sn4 Na2 Na5 166.4(15) 29 25
Sn4 Na2 Na5 64.97(12) 73 25
Sn4 Na2 Na5 64.97(12) 57 25
Sn2 Na2 Na5 141.3(14) 28_566 25
Sn2 Na2 Na5 61.0(3) 51_656 25
Sn2 Na2 Na5 61.0(3) 74_665 25
Na5 Na2 Na5 118.6(3) 81 25
Na5 Na2 Na5 118.6(3) 53 25
Sn4 Na2 Na8 55.5(5) 29 57
Sn4 Na2 Na8 55.5(5) 73 57
Sn4 Na2 Na8 108.5(11) 57 57
Sn2 Na2 Na8 98.2(3) 28_566 57
Sn2 Na2 Na8 160.8(10) 51_656 57
Sn2 Na2 Na8 98.2(3) 74_665 57
Na5 Na2 Na8 113.9(7) 81 57
Na5 Na2 Na8 57.9(4) 53 57
Na5 Na2 Na8 113.9(7) 25 57
Sn4 Na2 Na8 55.5(5) 29 73
Sn4 Na2 Na8 108.5(11) 73 73
Sn4 Na2 Na8 55.5(5) 57 73
Sn2 Na2 Na8 98.2(3) 28_566 73
Sn2 Na2 Na8 98.2(3) 51_656 73
Sn2 Na2 Na8 160.8(10) 74_665 73
Na5 Na2 Na8 57.9(4) 81 73
Na5 Na2 Na8 113.9(7) 53 73
Na5 Na2 Na8 113.9(7) 25 73
Na8 Na2 Na8 66.0(7) 57 73
Sn4 Na2 Na8 108.5(11) 29 29
Sn4 Na2 Na8 55.5(5) 73 29
Sn4 Na2 Na8 55.5(5) 57 29
Sn2 Na2 Na8 160.8(10) 28_566 29
Sn2 Na2 Na8 98.2(3) 51_656 29
Sn2 Na2 Na8 98.2(3) 74_665 29
Na5 Na2 Na8 113.9(7) 81 29
Na5 Na2 Na8 113.9(7) 53 29
Na5 Na2 Na8 57.9(4) 25 29
Na8 Na2 Na8 66.0(7) 57 29
Na8 Na2 Na8 66.0(7) 73 29
Sn8 Na3 Sn3 130.1(3) . 5
Sn8 Na3 Sn3 130.1(3) . 9
Sn3 Na3 Sn3 83.0(4) 5 9
Sn8 Na3 Sn3 130.1(3) . .
Sn3 Na3 Sn3 83.0(4) 5 .
Sn3 Na3 Sn3 83.0(4) 9 .
Sn8 Na3 Sn1 180.0(10) . .
Sn3 Na3 Sn1 49.9(3) 5 .
Sn3 Na3 Sn1 49.9(3) 9 .
Sn3 Na3 Sn1 49.9(3) . .
Sn8 Na3 Sn10 23.6(3) . 66
Sn3 Na3 Sn10 107.6(4) 5 66
Sn3 Na3 Sn10 145.6(3) 9 66
Sn3 Na3 Sn10 130.0(3) . 66
Sn1 Na3 Sn10 156.4(3) . 66
Sn8 Na3 Sn10 23.6(3) . 74
Sn3 Na3 Sn10 107.6(4) 5 74
Sn3 Na3 Sn10 130.0(3) 9 74
Sn3 Na3 Sn10 145.6(3) . 74
Sn1 Na3 Sn10 156.4(3) . 74
Sn10 Na3 Sn10 15.8(3) 66 74
Sn8 Na3 Sn10 23.6(3) . 86
Sn3 Na3 Sn10 130.0(3) 5 86
Sn3 Na3 Sn10 107.6(4) 9 86
Sn3 Na3 Sn10 145.6(3) . 86
Sn1 Na3 Sn10 156.4(3) . 86
Sn10 Na3 Sn10 40.6(5) 66 86
Sn10 Na3 Sn10 29.8(7) 74 86
Sn8 Na3 Sn10 23.6(3) . 58
Sn3 Na3 Sn10 130.0(3) 5 58
Sn3 Na3 Sn10 145.6(3) 9 58
Sn3 Na3 Sn10 107.6(4) . 58
Sn1 Na3 Sn10 156.4(3) . 58
Sn10 Na3 Sn10 29.8(7) 66 58
Sn10 Na3 Sn10 40.6(5) 74 58
Sn10 Na3 Sn10 46.5(6) 86 58
Sn8 Na3 Sn10 23.6(3) . 46
Sn3 Na3 Sn10 145.6(3) 5 46
Sn3 Na3 Sn10 130.0(3) 9 46
Sn3 Na3 Sn10 107.6(4) . 46
Sn1 Na3 Sn10 156.4(3) . 46
Sn10 Na3 Sn10 40.6(5) 66 46
Sn10 Na3 Sn10 46.5(6) 74 46
Sn10 Na3 Sn10 40.6(5) 86 46
Sn10 Na3 Sn10 15.8(4) 58 46
Sn8 Na3 Sn10 23.6(3) . 30
Sn3 Na3 Sn10 145.6(3) 5 30
Sn3 Na3 Sn10 107.6(4) 9 30
Sn3 Na3 Sn10 130.0(3) . 30
Sn1 Na3 Sn10 156.4(3) . 30
Sn10 Na3 Sn10 46.5(6) 66 30
Sn10 Na3 Sn10 40.6(5) 74 30
Sn10 Na3 Sn10 15.8(4) 86 30
Sn10 Na3 Sn10 40.6(5) 58 30
Sn10 Na3 Sn10 29.8(7) 46 30
Sn8 Na3 Na7 69.4(3) . 5
Sn3 Na3 Na7 60.64(13) 5 5
Sn3 Na3 Na7 125.76(18) 9 5
Sn3 Na3 Na7 125.76(18) . 5
Sn1 Na3 Na7 110.6(3) . 5
Sn10 Na3 Na7 47.6(4) 66 5
Sn10 Na3 Na7 47.6(4) 74 5
Sn10 Na3 Na7 75.1(4) 86 5
Sn10 Na3 Na7 75.1(4) 58 5
Sn10 Na3 Na7 88.1(4) 46 5
Sn10 Na3 Na7 88.1(4) 30 5
Sn7A Na4 Sn7A 58.4(4) 30 29_544
Sn7A Na4 Sn3 177.9(4) 30 6
Sn7A Na4 Sn3 123.73(6) 29_544 6
Sn7A Na4 Sn3 123.73(6) 30 5
Sn7A Na4 Sn3 177.9(4) 29_544 5
Sn3 Na4 Sn3 54.2(4) 6 5
Sn7A Na4 Sn7B 9.8(3) 30 56
Sn7A Na4 Sn7B 57.1(4) 29_544 56
Sn3 Na4 Sn7B 170.4(3) 6 56
Sn3 Na4 Sn7B 124.9(2) 5 56
Sn7A Na4 Sn7B 9.8(3) 30 96
Sn7A Na4 Sn7B 57.1(4) 29_544 96
Sn3 Na4 Sn7B 170.4(3) 6 96
Sn3 Na4 Sn7B 124.9(2) 5 96
Sn7B Na4 Sn7B 19.2(6) 56 96
Sn7A Na4 Sn7B 57.1(4) 30 55_554
Sn7A Na4 Sn7B 9.8(3) 29_544 55_554
Sn3 Na4 Sn7B 124.9(2) 6 55_554
Sn3 Na4 Sn7B 170.4(3) 5 55_554
Sn7B Na4 Sn7B 57.9(6) 56 55_554
Sn7B Na4 Sn7B 54.0(6) 96 55_554
Sn7A Na4 Sn7B 57.1(4) 30 95_545
Sn7A Na4 Sn7B 9.8(3) 29_544 95_545
Sn3 Na4 Sn7B 124.9(2) 6 95_545
Sn3 Na4 Sn7B 170.4(3) 5 95_545
Sn7B Na4 Sn7B 54.0(6) 56 95_545
Sn7B Na4 Sn7B 57.9(6) 96 95_545
Sn7B Na4 Sn7B 19.2(6) 55_554 95_545
Sn7A Na4 Na7 57.9(2) 30 5
Sn7A Na4 Na7 116.2(6) 29_544 5
Sn3 Na4 Na7 120.0(5) 6 5
Sn3 Na4 Na7 65.8(2) 5 5
Sn7B Na4 Na7 60.1(3) 56 5
Sn7B Na4 Na7 60.1(3) 96 5
Sn7B Na4 Na7 114.1(6) 55_554 5
Sn7B Na4 Na7 114.1(6) 95_545 5
Sn7A Na4 Na7 116.2(6) 30 6
Sn7A Na4 Na7 57.9(2) 29_544 6
Sn3 Na4 Na7 65.8(2) 6 6
Sn3 Na4 Na7 120.0(5) 5 6
Sn7B Na4 Na7 114.1(6) 56 6
Sn7B Na4 Na7 114.1(6) 96 6
Sn7B Na4 Na7 60.1(3) 55_554 6
Sn7B Na4 Na7 60.1(3) 95_545 6
Na7 Na4 Na7 174.1(8) 5 6
Sn7A Na4 Sn5 131.6(4) 30 39
Sn7A Na4 Sn5 92.27(14) 29_544 39
Sn3 Na4 Sn5 49.45(18) 6 39
Sn3 Na4 Sn5 86.2(4) 5 39
Sn7B Na4 Sn5 122.3(4) 56 39
Sn7B Na4 Sn5 138.8(5) 96 39
Sn7B Na4 Sn5 99.8(3) 55_554 39
Sn7B Na4 Sn5 87.3(3) 95_545 39
Na7 Na4 Sn5 131.3(3) 5 39
Na7 Na4 Sn5 51.80(11) 6 39
Sn7A Na4 Sn5 131.6(4) 30 35
Sn7A Na4 Sn5 92.27(14) 29_544 35
Sn3 Na4 Sn5 49.45(18) 6 35
Sn3 Na4 Sn5 86.2(4) 5 35
Sn7B Na4 Sn5 138.8(5) 56 35
Sn7B Na4 Sn5 122.3(4) 96 35
Sn7B Na4 Sn5 87.3(3) 55_554 35
Sn7B Na4 Sn5 99.8(3) 95_545 35
Na7 Na4 Sn5 131.3(3) 5 35
Na7 Na4 Sn5 51.80(11) 6 35
Sn5 Na4 Sn5 81.7(2) 39 35
Na2 Na5 Na2 84.3(15) 4_566 25_544
Na2 Na5 Sn2 59.1(5) 4_566 50_664
Na2 Na5 Sn2 59.1(5) 25_544 50_664
Na2 Na5 Sn2 59.1(5) 4_566 75_646
Na2 Na5 Sn2 59.1(5) 25_544 75_646
Sn2 Na5 Sn2 92.5(4) 50_664 75_646
Na2 Na5 Sn4 53.7(3) 4_566 59_565
Na2 Na5 Sn4 107.4(6) 25_544 59_565
Sn2 Na5 Sn4 48.85(10) 50_664 59_565
Sn2 Na5 Sn4 112.6(3) 75_646 59_565
Na2 Na5 Sn4 53.7(3) 4_566 76_556
Na2 Na5 Sn4 107.4(6) 25_544 76_556
Sn2 Na5 Sn4 112.6(3) 50_664 76_556
Sn2 Na5 Sn4 48.85(10) 75_646 76_556
Sn4 Na5 Sn4 92.32(12) 59_565 76_556
Na2 Na5 Sn4 107.4(6) 4_566 81_545
Na2 Na5 Sn4 53.7(3) 25_544 81_545
Sn2 Na5 Sn4 112.6(3) 50_664 81_545
Sn2 Na5 Sn4 48.85(10) 75_646 81_545
Sn4 Na5 Sn4 157.1(5) 59_565 81_545
Sn4 Na5 Sn4 83.16(10) 76_556 81_545
Na2 Na5 Sn4 107.4(6) 4_566 49_554
Na2 Na5 Sn4 53.7(3) 25_544 49_554
Sn2 Na5 Sn4 48.85(10) 50_664 49_554
Sn2 Na5 Sn4 112.6(3) 75_646 49_554
Sn4 Na5 Sn4 83.16(10) 59_565 49_554
Sn4 Na5 Sn4 157.1(5) 76_556 49_554
Sn4 Na5 Sn4 92.32(12) 81_545 49_554
Na2 Na5 Na8 152.8(9) 4_566 5
Na2 Na5 Na8 68.5(7) 25_544 5
Sn2 Na5 Na8 104.14(18) 50_664 5
Sn2 Na5 Na8 104.14(18) 75_646 5
Sn4 Na5 Na8 133.70(10) 59_565 5
Sn4 Na5 Na8 133.70(10) 76_556 5
Sn4 Na5 Na8 56.57(11) 81_545 5
Sn4 Na5 Na8 56.57(11) 49_554 5
Na2 Na5 Na8 68.5(7) 4_566 30
Na2 Na5 Na8 152.8(9) 25_544 30
Sn2 Na5 Na8 104.14(18) 50_664 30
Sn2 Na5 Na8 104.14(18) 75_646 30
Sn4 Na5 Na8 56.57(11) 59_565 30
Sn4 Na5 Na8 56.57(11) 76_556 30
Sn4 Na5 Na8 133.70(10) 81_545 30
Sn4 Na5 Na8 133.70(10) 49_554 30
Na8 Na5 Na8 138.6(6) 5 30
Na2 Na5 Sn5 133.13(13) 4_566 42_645
Na2 Na5 Sn5 98.7(5) 25_544 42_645
Sn2 Na5 Sn5 82.28(4) 50_664 42_645
Sn2 Na5 Sn5 155.91(16) 75_646 42_645
Sn4 Na5 Sn5 81.49(9) 59_565 42_645
Sn4 Na5 Sn5 153.9(4) 76_556 42_645
Sn4 Na5 Sn5 111.78(14) 81_545 42_645
Sn4 Na5 Sn5 47.56(5) 49_554 42_645
Na8 Na5 Sn5 55.24(16) 5 42_645
Na8 Na5 Sn5 99.9(3) 30 42_645
Na2 Na5 Sn5 133.13(13) 4_566 26_654
Na2 Na5 Sn5 98.7(5) 25_544 26_654
Sn2 Na5 Sn5 155.91(16) 50_664 26_654
Sn2 Na5 Sn5 82.28(4) 75_646 26_654
Sn4 Na5 Sn5 153.9(4) 59_565 26_654
Sn4 Na5 Sn5 81.49(9) 76_556 26_654
Sn4 Na5 Sn5 47.56(5) 81_545 26_654
Sn4 Na5 Sn5 111.78(14) 49_554 26_654
Na8 Na5 Sn5 55.24(16) 5 26_654
Na8 Na5 Sn5 99.9(3) 30 26_654
Sn5 Na5 Sn5 92.9(3) 42_645 26_654
Sn10 Na6 Sn10 36.8(12) 21 5
Sn10 Na6 Sn10 49.3(5) 21 46
Sn10 Na6 Sn10 31.7(12) 5 46
Sn10 Na6 Sn10 31.7(12) 21 30
Sn10 Na6 Sn10 49.3(5) 5 30
Sn10 Na6 Sn10 36.8(12) 46 30
Sn10 Na6 Sn5 140.6(6) 21 89_445
Sn10 Na6 Sn5 120.3(8) 5 89_445
Sn10 Na6 Sn5 94.7(3) 46 89_445
Sn10 Na6 Sn5 110.5(7) 30 89_445
Sn10 Na6 Sn5 120.3(8) 21 49_454
Sn10 Na6 Sn5 140.6(6) 5 49_454
Sn10 Na6 Sn5 110.5(7) 46 49_454
Sn10 Na6 Sn5 94.7(3) 30 49_454
Sn5 Na6 Sn5 50.14(18) 89_445 49_454
Sn10 Na6 Sn5 94.7(3) 21 68_465
Sn10 Na6 Sn5 110.5(7) 5 68_465
Sn10 Na6 Sn5 140.6(6) 46 68_465
Sn10 Na6 Sn5 120.3(8) 30 68_465
Sn5 Na6 Sn5 123.9(7) 89_445 68_465
Sn5 Na6 Sn5 101.4(5) 49_454 68_465
Sn10 Na6 Sn5 110.5(7) 21 76_456
Sn10 Na6 Sn5 94.7(3) 5 76_456
Sn10 Na6 Sn5 120.3(8) 46 76_456
Sn10 Na6 Sn5 140.6(6) 30 76_456
Sn5 Na6 Sn5 101.4(5) 89_445 76_456
Sn5 Na6 Sn5 123.9(7) 49_454 76_456
Sn5 Na6 Sn5 50.14(18) 68_465 76_456
Sn10 Na6 Na5 155.3(3) 21 74
Sn10 Na6 Na5 155.3(3) 5 74
Sn10 Na6 Na5 155.3(3) 46 74
Sn10 Na6 Na5 155.3(3) 30 74
Sn5 Na6 Na5 61.9(4) 89_445 74
Sn5 Na6 Na5 61.9(4) 49_454 74
Sn5 Na6 Na5 61.9(4) 68_465 74
Sn5 Na6 Na5 61.9(4) 76_456 74
Sn10 Na6 Na7 83.5(8) 21 35
Sn10 Na6 Na7 51.0(3) 5 35
Sn10 Na6 Na7 69.7(8) 46 35
Sn10 Na6 Na7 99.8(6) 30 35
Sn5 Na6 Na7 99.95(16) 89_445 35
Sn5 Na6 Na7 150.0(3) 49_454 35
Sn5 Na6 Na7 93.74(14) 68_465 35
Sn5 Na6 Na7 51.12(12) 76_456 35
Na5 Na6 Na7 104.7(4) 74 35
Sn10 Na6 Na7 51.0(3) 21 28
Sn10 Na6 Na7 83.5(8) 5 28
Sn10 Na6 Na7 99.8(6) 46 28
Sn10 Na6 Na7 69.7(8) 30 28
Sn5 Na6 Na7 150.0(3) 89_445 28
Sn5 Na6 Na7 99.95(16) 49_454 28
Sn5 Na6 Na7 51.12(12) 68_465 28
Sn5 Na6 Na7 93.74(14) 76_456 28
Na5 Na6 Na7 104.7(4) 74 28
Na7 Na6 Na7 109.7(4) 35 28
Sn10 Na6 Na7 69.7(8) 21 9
Sn10 Na6 Na7 99.8(6) 5 9
Sn10 Na6 Na7 83.5(8) 46 9
Sn10 Na6 Na7 51.0(3) 30 9
Sn5 Na6 Na7 93.74(14) 89_445 9
Sn5 Na6 Na7 51.12(12) 49_454 9
Sn5 Na6 Na7 99.95(16) 68_465 9
Sn5 Na6 Na7 150.0(3) 76_456 9
Na5 Na6 Na7 104.7(4) 74 9
Na7 Na6 Na7 150.7(7) 35 9
Na7 Na6 Na7 62.3(3) 28 9
Sn10 Na7 Sn10 18.9(3) 58 46
Sn10 Na7 Sn5 97.0(5) 58 77_445
Sn10 Na7 Sn5 111.8(5) 46 77_445
Sn10 Na7 Sn5 111.8(5) 58 89_445
Sn10 Na7 Sn5 97.0(5) 46 89_445
Sn5 Na7 Sn5 98.5(2) 77_445 89_445
Sn10 Na7 Sn7A 145.3(8) 58 74
Sn10 Na7 Sn7A 145.3(8) 46 74
Sn5 Na7 Sn7A 97.2(2) 77_445 74
Sn5 Na7 Sn7A 97.2(2) 89_445 74
Sn10 Na7 Sn9 24.7(7) 58 74
Sn10 Na7 Sn9 24.7(7) 46 74
Sn5 Na7 Sn9 117.7(2) 77_445 74
Sn5 Na7 Sn9 117.7(2) 89_445 74
Sn7A Na7 Sn9 123.6(3) 74 74
Sn10 Na7 Sn7B 138.1(8) 58 28
Sn10 Na7 Sn7B 142.8(8) 46 28
Sn5 Na7 Sn7B 92.8(3) 77_445 28
Sn5 Na7 Sn7B 106.8(4) 89_445 28
Sn7A Na7 Sn7B 10.0(3) 74 28
Sn9 Na7 Sn7B 119.0(4) 74 28
Sn10 Na7 Sn7B 142.8(8) 58 64
Sn10 Na7 Sn7B 138.1(8) 46 64
Sn5 Na7 Sn7B 106.8(4) 77_445 64
Sn5 Na7 Sn7B 92.8(3) 89_445 64
Sn7A Na7 Sn7B 10.0(3) 74 64
Sn9 Na7 Sn7B 119.0(4) 74 64
Sn7B Na7 Sn7B 18.2(6) 28 64
Sn10 Na7 Na4 160.6(8) 58 9
Sn10 Na7 Na4 160.6(8) 46 9
Sn5 Na7 Na4 65.4(2) 77_445 9
Sn5 Na7 Na4 65.4(2) 89_445 9
Sn7A Na7 Na4 50.6(4) 74 9
Sn9 Na7 Na4 174.2(5) 74 9
Sn7B Na7 Na4 55.2(5) 28 9
Sn7B Na7 Na4 55.2(5) 64 9
Sn10 Na7 Sn3 111.5(8) 58 .
Sn10 Na7 Sn3 111.5(8) 46 .
Sn5 Na7 Sn3 49.24(12) 77_445 .
Sn5 Na7 Sn3 49.24(12) 89_445 .
Sn7A Na7 Sn3 101.8(3) 74 .
Sn9 Na7 Sn3 134.7(3) 74 .
Sn7B Na7 Sn3 105.7(4) 28 .
Sn7B Na7 Sn3 105.7(4) 64 .
Na4 Na7 Sn3 51.2(4) 9 .
Sn10 Na7 Na8 108.1(3) 58 35
Sn10 Na7 Na8 125.8(4) 46 35
Sn5 Na7 Na8 55.20(19) 77_445 35
Sn5 Na7 Na8 134.6(3) 89_445 35
Sn7A Na7 Na8 57.2(3) 74 35
Sn9 Na7 Na8 107.62(19) 74 35
Sn7B Na7 Na8 48.2(4) 28 35
Sn7B Na7 Na8 66.4(4) 64 35
Na4 Na7 Na8 69.7(3) 9 35
Sn3 Na7 Na8 96.14(19) . 35
Sn10 Na7 Na8 125.8(4) 58 56
Sn10 Na7 Na8 108.1(3) 46 56
Sn5 Na7 Na8 134.6(3) 77_445 56
Sn5 Na7 Na8 55.20(19) 89_445 56
Sn7A Na7 Na8 57.2(3) 74 56
Sn9 Na7 Na8 107.62(19) 74 56
Sn7B Na7 Na8 66.4(4) 28 56
Sn7B Na7 Na8 48.2(4) 64 56
Na4 Na7 Na8 69.7(3) 9 56
Sn3 Na7 Na8 96.14(19) . 56
Na8 Na7 Na8 114.3(5) 35 56
Sn6 Na8 Sn7B 54.4(4) 73_445 5
Sn6 Na8 Sn7B 54.4(4) 73_445 17
Sn7B Na8 Sn7B 34.9(7) 5 17
Sn6 Na8 Sn5 128.6(2) 73_445 82_546
Sn7B Na8 Sn5 97.8(4) 5 82_546
Sn7B Na8 Sn5 127.2(4) 17 82_546
Sn6 Na8 Sn5 128.6(2) 73_445 94_456
Sn7B Na8 Sn5 127.2(4) 5 94_456
Sn7B Na8 Sn5 97.8(4) 17 94_456
Sn5 Na8 Sn5 102.9(4) 82_546 94_456
Sn6 Na8 Sn4 93.6(3) 73_445 53_455
Sn7B Na8 Sn4 107.8(4) 5 53_455
Sn7B Na8 Sn4 139.2(5) 17 53_455
Sn5 Na8 Sn4 50.69(11) 82_546 53_455
Sn5 Na8 Sn4 123.0(4) 94_456 53_455
Sn6 Na8 Sn4 93.6(3) 73_445 33_545
Sn7B Na8 Sn4 139.2(5) 5 33_545
Sn7B Na8 Sn4 107.8(4) 17 33_545
Sn5 Na8 Sn4 123.0(4) 82_546 33_545
Sn5 Na8 Sn4 50.68(11) 94_456 33_545
Sn4 Na8 Sn4 97.8(3) 53_455 33_545
Sn6 Na8 Sn7A 60.2(3) 73_445 79
Sn7B Na8 Sn7A 8.1(4) 5 79
Sn7B Na8 Sn7A 42.0(4) 17 79
Sn5 Na8 Sn7A 89.65(17) 82_546 79
Sn5 Na8 Sn7A 129.6(3) 94_456 79
Sn4 Na8 Sn7A 102.77(16) 53_455 79
Sn4 Na8 Sn7A 147.3(4) 33_545 79
Sn6 Na8 Sn7A 60.2(3) 73_445 84
Sn7B Na8 Sn7A 42.0(4) 5 84
Sn7B Na8 Sn7A 8.1(4) 17 84
Sn5 Na8 Sn7A 129.6(3) 82_546 84
Sn5 Na8 Sn7A 89.65(17) 94_456 84
Sn4 Na8 Sn7A 147.3(4) 53_455 84
Sn4 Na8 Sn7A 102.77(16) 33_545 84
Sn7A Na8 Sn7A 48.6(2) 79 84
Sn6 Na8 Na5 137.3(5) 73_445 9
Sn7B Na8 Na5 160.1(5) 5 9
Sn7B Na8 Na5 160.1(5) 17 9
Sn5 Na8 Na5 62.4(3) 82_546 9
Sn5 Na8 Na5 62.4(3) 94_456 9
Sn4 Na8 Na5 60.7(2) 53_455 9
Sn4 Na8 Na5 60.7(2) 33_545 9
Sn7A Na8 Na5 152.0(3) 79 9
Sn7A Na8 Na5 152.0(3) 84 9
Sn6 Na8 Na7 111.3(4) 73_445 56
Sn7B Na8 Na7 58.1(4) 5 56
Sn7B Na8 Na7 77.4(4) 17 56
Sn5 Na8 Na7 51.34(19) 82_546 56
Sn5 Na8 Na7 100.7(3) 94_456 56
Sn4 Na8 Na7 95.41(17) 53_455 56
Sn4 Na8 Na7 151.0(4) 33_545 56
Sn7A Na8 Na7 51.32(19) 79 56
Sn7A Na8 Na7 78.6(3) 84 56
Na5 Na8 Na7 105.0(4) 9 56
Sn6 Na8 Na7 111.3(4) 73_445 35
Sn7B Na8 Na7 77.4(4) 5 35
Sn7B Na8 Na7 58.1(4) 17 35
Sn5 Na8 Na7 100.7(3) 82_546 35
Sn5 Na8 Na7 51.34(19) 94_456 35
Sn4 Na8 Na7 151.0(4) 53_455 35
Sn4 Na8 Na7 95.41(17) 33_545 35
Sn7A Na8 Na7 78.6(3) 79 35
Sn7A Na8 Na7 51.32(19) 84 35
Na5 Na8 Na7 105.0(4) 9 35
Na7 Na8 Na7 62.4(3) 56 35

loop_
_geom_bond_atom_site_label_1
_geom_bond_atom_site_label_2
_geom_bond_distance
_geom_bond_site_symmetry_2
Sn1 Sn3 2.8850(15) .
Sn1 Sn3 2.8851(15) 5
Sn1 Sn3 2.8851(15) 9
Sn1 Na3 3.53(2) .
Sn1 Ba1 3.9980(16) 3_646
Sn1 Ba1 3.9980(16) 2_664
Sn1 Ba1 3.9981(16) 4_466
Sn2 Sn4 2.9097(18) 10_656
Sn2 Sn4 2.9097(18) 2_665
Sn2 Sn4 2.9097(18) 6_566
Sn2 Na2 3.42(2) 51_656
Sn2 Na2 3.42(2) 74_665
Sn2 Na2 3.42(2) 28_566
Sn2 Na5 3.481(11) 50_665
Sn2 Na5 3.481(11) 34_656
Sn2 Na5 3.481(11) 78_566
Sn2 Ba1 3.601(3) .
Sn3 Sn3 2.881(2) 2
Sn3 Sn5 2.9121(10) 77_445
Sn3 Sn5 2.9122(10) 89_445
Sn3 Na4 3.163(19) 9
Sn3 Na3 3.285(13) .
Sn3 Na7 3.705(8) .
Sn3 Ba1 4.0638(10) 3_646
Sn3 Ba1 4.0639(10) 4_466
Sn4 Sn5 2.8956(12) 78_456
Sn4 Sn5 2.8957(12) 90_546
Sn4 Sn2 2.9098(18) 2_665
Sn4 Na2 3.161(15) 73_445
Sn4 Na8 3.403(8) 33_545
Sn4 Na8 3.403(8) 53_455
Sn4 Na5 3.554(3) 29_545
Sn4 Na5 3.554(3) 49_455
Sn4 Ba1 3.7499(18) 2_665
Sn5 Sn5 2.8784(18) 41_545
Sn5 Sn4 2.8957(12) 60_565
Sn5 Sn3 2.9121(10) 57
Sn5 Na7 3.197(6) 57
Sn5 Na8 3.362(9) 31_655
Sn5 Na6 3.396(11) 49
Sn5 Na5 3.626(9) 26_655
Sn5 Na4 3.700(9) 53
Sn5 Ba1 3.9581(10) 52_466
Sn6 Sn7B 2.752(19) 69
Sn6 Sn7B 2.752(19) 77
Sn6 Sn7B 2.752(19) 49
Sn6 Sn7B 2.752(19) 89
Sn6 Sn7B 2.752(19) 37
Sn6 Sn7B 2.752(19) 33
Sn6 Na8 2.975(15) 57
Sn6 Na8 2.975(15) 73
Sn6 Na8 2.975(15) 29
Sn6 Sn7A 3.266(3) 7_665
Sn6 Sn7A 3.266(3) 8_656
Sn6 Sn7A 3.266(3) 12_665
Sn7A Sn7B 0.63(2) 39
Sn7A Sn7B 0.63(2) 51
Sn7A Sn7B 2.37(2) 35
Sn7A Sn7B 2.37(2) 71
Sn7A Sn7A 2.863(7) 9
Sn7A Sn7A 2.863(7) 5
Sn7A Sn7A 2.874(6) 2_665
Sn7A Na4 2.948(19) 81
Sn7A Sn7B 2.961(13) 91
Sn7A Sn7B 2.961(13) 79
Sn7A Sn7B 2.997(14) 52_565
Sn7A Sn7B 2.997(14) 40_655
Sn7B Sn7A 0.63(2) 51
Sn7B Sn7B 1.10(4) 86
Sn7B Sn7B 1.83(4) 21
Sn7B Sn7A 2.37(2) 56
Sn7B Sn7B 2.56(2) 30
Sn7B Sn7B 2.56(2) 84
Sn7B Sn6 2.752(19) 49_454
Sn7B Sn7B 2.92(3) 44
Sn7B Sn7A 2.961(13) 58
Sn7B Sn7B 2.99(3) 85_455
Sn7B Sn7A 2.997(14) 52_465
Sn7B Na8 3.05(2) 9
Sn8 Sn10 1.56(4) 66
Sn8 Sn10 1.56(4) 74
Sn8 Sn10 1.56(4) 86
Sn8 Sn10 1.56(4) 58
Sn8 Sn10 1.56(4) 46
Sn8 Sn10 1.56(4) 30
Sn8 Sn9 2.687(6) 28
Sn8 Sn9 2.687(6) 74
Sn8 Sn9 2.687(6) 51
Sn8 Na3 2.88(2) .
Sn8 Sn10 2.942(18) .
Sn8 Sn10 2.942(18) 13
Sn9 Sn10 1.41(4) 71
Sn9 Sn10 1.41(4) 79
Sn9 Sn10 1.41(4) 39
Sn9 Sn10 1.41(4) 35
Sn9 Sn10 1.41(4) 91
Sn9 Sn10 1.41(4) 51
Sn9 Sn8 2.687(6) 74
Sn9 Sn8 2.687(6) 51
Sn9 Sn8 2.687(6) 28
Sn9 Sn10 3.04(2) 56
Sn9 Sn10 3.04(2) 96
Sn9 Sn10 3.04(2) 44
Sn10 Sn10 1.017(17) 44
Sn10 Sn9 1.41(4) 51
Sn10 Sn8 1.56(4) 74
Sn10 Sn10 1.64(6) 86
Sn10 Sn10 1.90(6) 13
Sn10 Sn10 2.32(6) 84
Sn10 Sn10 2.32(6) 30
Sn10 Sn10 2.510(18) 74
Sn10 Sn10 2.56(5) 56
Sn10 Sn10 2.56(5) 35
Sn10 Sn10 2.66(6) 21
Sn10 Sn10 2.92(6) 71
Ba1 Sn4 3.7499(18) 10_656
Ba1 Sn4 3.7499(18) 2_665
Ba1 Sn4 3.7500(18) 6_566
Ba1 Sn5 3.9581(10) 52_566
Ba1 Sn5 3.9581(10) 92_566
Ba1 Sn5 3.9581(10) 80_656
Ba1 Sn5 3.9581(10) 72_665
Ba1 Sn5 3.9581(10) 40_656
Ba1 Sn5 3.9581(10) 36_665
Ba1 Sn1 3.9980(16) 4_666
Ba1 Sn1 3.9980(16) 2_666
Na1 Sn7B 3.165(15) 69
Na1 Sn7B 3.165(15) 77
Na1 Sn7B 3.165(15) 70_565
Na1 Sn7B 3.165(15) 78_556
Na1 Sn7B 3.165(15) 89
Na1 Sn7B 3.165(15) 49
Na1 Sn7B 3.165(15) 92_556
Na1 Sn7B 3.165(15) 52_565
Na1 Sn7B 3.165(15) 34_655
Na1 Sn7B 3.165(15) 38_655
Na1 Sn7B 3.165(15) 36_655
Na1 Sn7B 3.165(15) 40_655
Na2 Sn4 3.161(15) 29
Na2 Sn4 3.161(15) 73
Na2 Sn4 3.161(15) 57
Na2 Sn2 3.42(2) 28_566
Na2 Sn2 3.42(2) 51_656
Na2 Sn2 3.42(2) 74_665
Na2 Na5 3.442(13) 81
Na2 Na5 3.442(13) 53
Na2 Na5 3.442(13) 25
Na2 Na8 3.98(4) 57
Na2 Na8 3.98(4) 73
Na2 Na8 3.98(4) 29
Na3 Sn3 3.285(13) 5
Na3 Sn3 3.285(13) 9
Na3 Sn10 3.69(4) 66
Na3 Sn10 3.69(4) 74
Na3 Sn10 3.69(4) 86
Na3 Sn10 3.69(4) 58
Na3 Sn10 3.69(4) 46
Na3 Sn10 3.69(4) 30
Na3 Na7 3.962(12) 5
Na4 Sn7A 2.948(19) 30
Na4 Sn7A 2.948(19) 29_544
Na4 Sn3 3.163(19) 6
Na4 Sn3 3.163(19) 5
Na4 Sn7B 3.29(3) 56
Na4 Sn7B 3.29(3) 96
Na4 Sn7B 3.29(3) 55_554
Na4 Sn7B 3.29(3) 95_545
Na4 Na7 3.617(10) 5
Na4 Na7 3.617(10) 6
Na4 Sn5 3.700(9) 39
Na4 Sn5 3.700(9) 35
Na5 Na2 3.442(13) 4_566
Na5 Na2 3.442(13) 25_544
Na5 Sn2 3.481(11) 50_664
Na5 Sn2 3.481(11) 75_646
Na5 Sn4 3.554(3) 59_565
Na5 Sn4 3.554(3) 76_556
Na5 Sn4 3.554(3) 81_545
Na5 Sn4 3.554(3) 49_554
Na5 Na8 3.626(16) 5
Na5 Na8 3.626(16) 30
Na5 Sn5 3.626(9) 42_645
Na5 Sn5 3.626(9) 26_654
Na6 Sn10 3.01(2) 21
Na6 Sn10 3.01(2) 5
Na6 Sn10 3.01(2) 46
Na6 Sn10 3.01(2) 30
Na6 Sn5 3.396(11) 89_445
Na6 Sn5 3.396(11) 49_454
Na6 Sn5 3.396(11) 68_465
Na6 Sn5 3.396(11) 76_456
Na6 Na5 3.64(3) 74
Na6 Na7 3.930(8) 35
Na6 Na7 3.930(8) 28
Na6 Na7 3.930(8) 9
Na7 Sn10 3.100(17) 58
Na7 Sn10 3.100(17) 46
Na7 Sn5 3.197(6) 77_445
Na7 Sn5 3.197(6) 89_445
Na7 Sn7A 3.230(11) 74
Na7 Sn9 3.375(11) 74
Na7 Sn7B 3.47(2) 28
Na7 Sn7B 3.47(2) 64
Na7 Na4 3.617(10) 9
Na7 Na8 3.924(13) 35
Na7 Na8 3.924(13) 56
Na8 Sn6 2.975(15) 73_445
Na8 Sn7B 3.05(2) 5
Na8 Sn7B 3.05(2) 17
Na8 Sn5 3.362(9) 82_546
Na8 Sn5 3.362(9) 94_456
Na8 Sn4 3.403(8) 53_455
Na8 Sn4 3.403(8) 33_545
Na8 Sn7A 3.477(13) 79
Na8 Sn7A 3.477(13) 84
Na8 Na5 3.626(16) 9
Na8 Na7 3.924(13) 56
Na8 Na7 3.924(13) 35
